data_4116978
loop_
_publ_author_name
'Anna Quattropani'
'Gary Anderson'
'G\'erald Bernardinelli'
'E. Peter K\"undig'

_publ_contact_author
;
  Prof. E.P. Kundig
    D\'epartement de Chimie Organique
     Universit\'e de Gen\`eve
     30, quai E. Ansermet
     CH - 1212 Gen=E8ve 4
     Switzerland
;
_publ_contact_author_email Peter.Kundig@chiorg.unige.ch
_publ_contact_author_fax '(+[41] 22) 328 73 96'
_publ_contact_author_phone '(+[41] 22) 702 60 93'
_publ_section_title
;
 Asymmetric Propargylation/Allylation/Pauson-Khand Cyclization of a Planar
 Chiral Anisole Tricarbonylchromium Complex
;
_journal_name_full 'Journal of the American Chemical Society'
_journal_page_first 4773
_journal_page_last 4774
_journal_paper_doi 10.1021/ja964256+
_journal_volume 119
_journal_year 1997
_chemical_formula_moiety 'C19 H30 O2 Si2'
_chemical_formula_structural 'C19 H30 O2 Si2'
_chemical_formula_sum 'C19 H30 O2 Si2'
_chemical_formula_weight 346.6
_chemical_melting_point 399(1)
_chemical_name_systematic
;
3,7-Bis-trimethylsilanyl-1,4a,5,8a,9,9a-hexahydro-4H-cyclopenta[\b]
naphthalene-2,6-dione.
;
_space_group_IT_number 2
_symmetry_cell_setting triclinic
_symmetry_space_group_name_Hall '-P 1'
_symmetry_space_group_name_H-M 'P -1'
_audit_creation_date 96-11-27
_audit_creation_method from_xtal_archive_file_using_CIFIO
_audit_update_record '96-11-27 G. Bernardinelli'
_cell_angle_alpha 106.602(6)
_cell_angle_beta 93.405(5)
_cell_angle_gamma 101.127(5)
_cell_formula_units_Z 4
_cell_length_a 6.8483(5)
_cell_length_b 14.531(2)
_cell_length_c 22.560(2)
_cell_measurement_pressure 100
_cell_measurement_reflns_used 22
_cell_measurement_temperature 290
_cell_measurement_theta_max 34.5
_cell_measurement_theta_min 21.5
_cell_measurement_wavelength 1.5418
_cell_volume 2095.3(4)
_computing_cell_refinement xtal_LATCON=20
_computing_data_collection Enraf-Nonius_CAD4_version_5.0
_computing_data_reduction xtal_REFCAL_LSABS__SORTRF
_computing_molecular_graphics xtal_ORTEP
_computing_publication_material xtal_BONDLA_CIFIO
_computing_structure_refinement xtal_CRYLSQ
_computing_structure_solution '(MULTAN-87 (Main & al.)'
_diffrn_ambient_pressure 100
_diffrn_ambient_temperature 290
_diffrn_measurement_device Enraf-Nonius_CAD4_4circle_diffractometertaC
_diffrn_measurement_method omega-twotheta_scans
_diffrn_radiation_monochromator graphite
_diffrn_radiation_source fine-focus_Philips_t
_diffrn_radiation_type x-ray
_diffrn_radiation_wavelength 1.54183
_diffrn_reflns_av_R_equivalents 0
_diffrn_reflns_av_sigmaI/netI .039
_diffrn_reflns_limit_h_max 7
_diffrn_reflns_limit_h_min -7
_diffrn_reflns_limit_k_max 14
_diffrn_reflns_limit_k_min -15
_diffrn_reflns_limit_l_max 23
_diffrn_reflns_limit_l_min 0
_diffrn_reflns_number 5375
_diffrn_reflns_theta_max 55
_diffrn_reflns_theta_min 2.06
_diffrn_standards_decay_% 5.5
_diffrn_standards_interval_time 30
_diffrn_standards_number 2
_exptl_absorpt_coefficient_mu 1.58
_exptl_absorpt_correction_T_max .78869
_exptl_absorpt_correction_T_min .579854
_exptl_absorpt_correction_type Analytical_integration
_exptl_absorpt_process_details 'xtal LSABS (Blanc & Schwarzenbach, 1991)'
_exptl_crystal_colour colorless
_exptl_crystal_density_diffrn 1.099
_exptl_crystal_description prism
_exptl_crystal_F_000 752
_exptl_crystal_size_max 0.37
_exptl_crystal_size_mid 0.30
_exptl_crystal_size_min 0.15
_refine_diff_density_max .359
_refine_diff_density_min -.461
_refine_ls_goodness_of_fit_all 5.912
_refine_ls_goodness_of_fit_obs 5.404
_refine_ls_hydrogen_treatment 'refxyz except methyl groups'
_refine_ls_matrix_type full
_refine_ls_number_constraints 0
_refine_ls_number_parameters 487
_refine_ls_number_reflns 4375
_refine_ls_number_restraints 0
_refine_ls_R_factor_all .09
_refine_ls_R_factor_obs .076
_refine_ls_shift/esd_max .00046
_refine_ls_shift/esd_mean .00010
_refine_ls_structure_factor_coef F
_refine_ls_weighting_details 'w =3D 1/(\s^2^(F))'
_refine_ls_weighting_scheme calc
_refine_ls_wR_factor_all .06
_refine_ls_wR_factor_obs .052
_reflns_d_resolution_high .942
_reflns_d_resolution_low 21.367
_reflns_limit_h_max 7
_reflns_limit_h_min -7
_reflns_limit_k_max 15
_reflns_limit_k_min -14
_reflns_limit_l_max 23
_reflns_limit_l_min 0
_reflns_number_observed 4410
_reflns_number_total 5255
_reflns_observed_criterion 'refl observed if F > 4.00 sigma(F)'
_cod_data_source_file ja9642562B.cif
_cod_data_source_block GARY
_cod_depositor_comments
;
The following automatic conversions were performed:

'_refine_ls_weighting_scheme' value 'w =3D 1/(\s^2^(F))' was changed
to 'calc'. New tag '_refine_ls_weighting_details' was created. The
value of the new tag was set to 'w =3D 1/(\s^2^(F))'.

Automatic conversion script
Id: cif_fix_values 3143 2015-03-26 13:38:13Z robertas 
;
_cod_database_code 4116978

loop_
_symmetry_equiv_pos_as_xyz
+x,+y,+z
-x,-y,-z

loop_
_atom_site_aniso_label
_atom_site_aniso_U_11
_atom_site_aniso_U_22
_atom_site_aniso_U_33
_atom_site_aniso_U_12
_atom_site_aniso_U_13
_atom_site_aniso_U_23
Si1a .0819(13) .0600(11) .0723(13) .0028(10) .0220(10) .0251(10)
Si2a .0637(11) .0532(10) .0501(10) .0079(9) .0071(8) .0150(8)
O1a .124(4) .078(3) .079(4) .016(3) .055(3) .026(3)
O2a .079(3) .094(4) .079(3) -.008(3) .036(3) .007(3)
C1a .059(4) .060(4) .054(4) .006(3) .013(3) .021(4)
C2a .065(4) .057(4) .056(4) .013(4) .019(4) .015(4)
C3a .072(5) .054(4) .059(5) .014(4) .019(4) .009(4)
C4a .053(4) .048(4) .048(4) .013(3) .010(3) .015(3)
C5a .062(5) .054(4) .056(5) .007(4) .007(4) .015(3)
C6a .059(4) .051(4) .040(4) .015(3) .010(3) .021(3)
C7a .057(4) .046(4) .039(4) .013(3) .007(3) .017(3)
C8a .064(4) .063(4) .045(4) .001(4) .007(4) .019(4)
C9a .086(5) .069(5) .045(4) .006(4) .020(5) .007(4)
C10a .060(5) .057(4) .045(4) .006(4) .012(3) .010(3)
C11a .073(5) .053(4) .050(5) .010(4) .019(4) .009(3)
C12a .062(5) .057(4) .046(4) .009(4) .010(3) .016(3)
C13a .072(5) .046(4) .055(5) .003(4) .011(4) .007(3)
C14a .131(6) .087(5) .094(6) .018(5) .020(5) .044(4)
C15a .099(6) .092(5) .101(6) -.007(4) .027(5) .034(5)
C16a .116(6) .062(4) .101(6) -.002(4) .032(5) .022(4)
C17a .134(6) .063(4) .058(4) .034(4) -.015(4) .009(4)
C18a .097(5) .060(4) .062(4) .010(4) .015(4) .027(4)
C19a .084(5) .069(4) .093(5) -.004(4) .032(4) -.002(4)
Si1b .0815(13) .0529(10) .0675(12) .0076(9) .0066(10) .0210(9)
Si2b .1013(15) .0521(11) .0676(13) .0045(10) .0120(11) .0251(9)
O1b .102(4) .073(3) .110(4) .027(3) .043(3) .022(3)
O2b .163(5) .084(4) .141(5) .050(4) .062(4) .037(4)
C1b .079(5) .056(4) .058(4) .010(4) .010(4) .029(4)
C2b .080(5) .064(5) .086(5) .029(4) .016(4) .038(4)
C3b .065(5) .061(5) .096(6) .016(4) .019(4) .035(4)
C4b .069(5) .053(4) .063(5) .008(4) .012(4) .030(4)
C5b .058(5) .073(5) .072(6) .006(4) .010(4) .032(4)
C6b .071(5) .053(4) .057(4) .001(4) .007(4) .015(4)
C7b .071(5) .048(4) .057(4) .010(4) .015(4) .013(3)
C8b .117(6) .051(4) .089(6) .014(5) .026(5) .021(4)
C9b .127(8) .074(6) .141(10) .006(6) .082(7) .009(6)
C10b .101(6) .056(4) .067(5) .015(4) .029(4) .021(4)
C11b .079(6) .068(5) .068(5) .000(4) .032(4) .026(4)
C12b .069(5) .062(4) .050(4) .006(4) .008(4) .024(4)
C13b .079(5) .057(4) .070(5) .008(4) .021(4) .029(4)
C14b .116(6) .095(5) .075(5) -.006(4) -.014(4) .040(4)
C15b .118(6) .069(5) .094(5) .005(4) -.007(5) .015(4)
C16b .104(6) .084(5) .119(6) -.013(4) .021(5) .030(5)
C17b .133(7) .115(6) .139(7) .024(5) .015(5) .080(6)
C18b .143(7) .166(8) .195(9) .050(6) .088(6) .133(7)
C19b .290(11) .086(6) .092(6) -.058(6) .003(6) .039(5)

loop_
_atom_site_label
_atom_site_fract_x
_atom_site_fract_y
_atom_site_fract_z
_atom_site_U_iso_or_equiv
_atom_site_thermal_displace_type
Si1a -.2791(3) -.40238(12) .40499(8) .0716(10) Uani
Si2a .6347(3) .15227(11) .38141(7) .0565(8) Uani
O1a -.2570(6) -.1857(3) .47322(18) .093(3) Uani
O2a .8058(6) .0082(3) .26022(17) .091(3) Uani
C1a -.1486(8) -.2900(4) .3866(3) .058(3) Uani
C2a -.1679(8) -.1919(4) .4278(3) .060(3) Uani
C3a -.0789(9) -.1035(5) .4101(3) .063(4) Uani
C4a .1043(8) -.1115(4) .3768(3) .049(3) Uani
C5a .1920(9) -.0191(5) .3596(3) .058(4) Uani
C6a .3547(8) -.0330(4) .3191(3) .048(3) Uani
C7a .5340(8) .0268(4) .3236(3) .046(3) Uani
C8a .6413(9) -.0236(4) .2728(3) .058(3) Uani
C9a .5131(11) -.1232(5) .2391(3) .070(4) Uani
C10a .3152(8) -.1284(4) .2655(3) .056(3) Uani
C11a .2379(9) -.2168(5) .2872(3) .060(4) Uani
C12a .0560(8) -.2036(4) .3207(3) .055(3) Uani
C13a -.0454(9) -.2906(4) .3386(3) .061(4) Uani
C14a -.1712(10) -.4070(5) .4808(3) .101(5) Uani
C15a -.5487(9) -.4054(5) .4043(3) .100(4) Uani
C16a -.2401(9) -.5118(4) .3446(3) .095(4) Uani
C17a .7139(9) .1381(4) .4573(3) .086(4) Uani
C18a .4396(8) .2255(4) .3907(3) .072(4) Uani
C19a .8497(8) .2173(4) .3528(3) .090(4) Uani
Si1b .0547(3) -.18601(11) .06396(8) .0678(9) Uani
Si2b .5318(3) .47643(11) .13438(8) .0739(10) Uani
O1b .4674(6) -.0945(3) .0372(2) .094(3) Uani
O2b .1957(7) .5155(4) .2225(3) .124(4) Uani
C1b .2212(9) -.0614(4) .1030(3) .063(4) Uani
C2b .4105(10) -.0354(5) .0799(3) .071(4) Uani
C3b .5467(9) .0656(5) .1117(3) .071(4) Uani
C4b .4189(9) .1415(4) .1350(3) .060(4) Uani
C5b .5444(9) .2451(5) .1655(3) .067(4) Uani
C6b .4170(8) .3165(4) .1906(3) .063(3) Uani
C7b .4032(8) .4006(4) .1806(3) .059(3) Uani
C8b .2478(10) .4366(5) .2160(3) .086(4) Uani
C9b .1616(17) .3629(8) .2488(6) .119(6) Uani
C10b .2714(10) .2838(5) .2331(3) .074(4) Uani
C11b .1525(10) .1806(5) .2029(3) .072(4) Uani
C12b .2843(9) .1085(5) .1798(3) .060(4) Uani
C13b .1697(9) .0065(5) .1511(3) .067(4) Uani
C14b -.0122(9) -.1974(5) -.0194(3) .097(4) Uani
C15b .1777(9) -.2837(4) .0719(3) .099(4) Uani
C16b -.1751(9) -.1957(5) .1033(3) .107(5) Uani
C17b .3448(10) .4844(5) .0752(4) .121(5) Uani
C18b .7314(11) .4264(6) .0966(4) .146(6) Uani
C19b .6462(13) .5987(5) .1851(4) .168(6) Uani
H31a -.056(6) -.050(3) .4424(18) .05000 Uiso
H32a -.175(6) -.095(4) .3854(19) .05000 Uiso
H4a .215(6) -.121(3) .4020(18) .05000 Uiso
H51a .246(6) .035(3) .3973(18) .05000 Uiso
H52a .096(6) -.007(4) .338(2) .05000 Uiso
H91a .591(6) -.178(3) .2426(18) .05000 Uiso
H92a .514(7) -.136(4) .2043(19) .05000 Uiso
H10a .213(6) -.116(3) .2374(18) .05000 Uiso
H111a .336(6) -.226(3) .3134(19) .05000 Uiso
H112a .217(6) -.279(3) .2568(18) .05000 Uiso
H12a -.040(6) -.193(3) .2945(19) .05000 Uiso
H13a -.026(6) -.346(3) .3140(19) .05000 Uiso
H141a -.18741 -.34105 .51671 .05000 Uiso
H142a -.01251 -.40653 .47879 .05000 Uiso
H143a -.24684 -.47181 .49069 .05000 Uiso
H151a -.60558 -.40624 .35770 .05000 Uiso
H152a -.56735 -.33975 .43856 .05000 Uiso
H153a -.62013 -.47076 .41412 .05000 Uiso
H161a -.08170 -.50934 .34531 .05000 Uiso
H162a -.30411 -.51129 .29951 .05000 Uiso
H163a -.31721 -.57665 .35557 .05000 Uiso
H171a .82824 .09561 .45202 .05000 Uiso
H172a .58297 .09941 .47316 .05000 Uiso
H173a .76954 .21038 .49055 .05000 Uiso
H181a .31435 .18540 .40775 .05000 Uiso
H182a .39436 .23237 .34639 .05000 Uiso
H183a .49996 .29632 .42470 .05000 Uiso
H191a .80206 .22511 .30828 .05000 Uiso
H192a .96669 .17497 .34785 .05000 Uiso
H193a .90756 .28950 .38674 .05000 Uiso
H31b .649(6) .094(3) .0877(18) .05000 Uiso
H32b .629(6) .054(3) .1449(18) .05000 Uiso
H4b .320(6) .144(3) .0990(18) .05000 Uiso
H51b .617(6) .265(4) .1402(19) .05000 Uiso
H52b .639(6) .249(3) .1991(18) .05000 Uiso
H91b .007(6) .343(3) .234(3) .05000 Uiso
H92b .126(11) .380(5) .270(3) .05000 Uiso
H10b .368(6) .277(3) .2675(18) .05000 Uiso
H111b .057(6) .189(3) .1718(19) .05000 Uiso
H112b .049(6) .155(3) .2239(18) .05000 Uiso
H12b .361(6) .103(3) .2122(19) .05000 Uiso
H13b .030(6) -.013(3) .1623(18) .05000 Uiso
H141b .12262 -.18921 -.04174 .05000 Uiso
H142b -.09149 -.13981 -.02179 .05000 Uiso
H143b -.10980 -.26926 -.04152 .05000 Uiso
H151b .21410 -.27375 .12154 .05000 Uiso
H152b .31797 -.27666 .05073 .05000 Uiso
H153b .08238 -.35472 .04953 .05000 Uiso
H161b -.25121 -.13816 .09729 .05000 Uiso
H162b -.13695 -.18669 .15101 .05000 Uiso
H163b -.27172 -.26760 .07914 .05000 Uiso
H171b .23543 .51840 .09761 .05000 Uiso
H172b .28390 .41059 .04470 .05000 Uiso
H173b .42726 .52861 .04842 .05000 Uiso
H181b .66367 .35231 .06437 .05000 Uiso
H182b .83980 .42115 .13087 .05000 Uiso
H183b .80478 .47022 .06866 .05000 Uiso
H191b .75042 .59543 .22033 .05000 Uiso
H192b .52445 .63291 .20568 .05000 Uiso
H193b .71756 .64344 .15715 .05000 Uiso

loop_
_atom_type_symbol
_atom_type_number_in_cell
_atom_type_scat_dispersion_real
_atom_type_scat_dispersion_imag
_atom_type_scat_source
C 76 .017 .009 'Int. Tables Vol IV Tables 2.2B and 2.3.1'
H 120 0 0 'Int. Tables Vol IV Tables 2.2B and 2.3.1'
O 8 .047 .032 'Int. Tables Vol IV Tables 2.2B and 2.3.1'
Si 8 .244 .33 'Int. Tables Vol IV Tables 2.2B and 2.3.1'

loop_
_geom_angle_atom_site_label_1
_geom_angle_atom_site_label_2
_geom_angle_atom_site_label_3
_geom_angle
C1a Si1a C14a 111.4(3)
C1a Si1a C15a 109.9(3)
C1a Si1a C16a 108.1(3)
C14a Si1a C15a 110.6(3)
C14a Si1a C16a 107.2(3)
C15a Si1a C16a 109.6(3)
C7a Si2a C17a 109.2(3)
C7a Si2a C18a 110.3(3)
C7a Si2a C19a 109.3(3)
C17a Si2a C18a 109.4(3)
C17a Si2a C19a 110.1(3)
C18a Si2a C19a 108.5(3)
Si1a C1a C2a 117.7(4)
Si1a C1a C13a 125.0(4)
C2a C1a C13a 117.4(5)
O1a C2a C1a 120.8(6)
O1a C2a C3a 121.6(5)
C1a C2a C3a 117.5(5)
C2a C3a C4a 114.8(6)
C2a C3a H31a 111(3)
C2a C3a H32a 105(3)
C4a C3a H31a 111(3)
C4a C3a H32a 109(3)
H31a C3a H32a 104(4)
C3a C4a C5a 113.3(5)
C3a C4a C12a 109.3(4)
C3a C4a H4a 113(3)
C5a C4a C12a 112.5(5)
C5a C4a H4a 104(3)
C12a C4a H4a 104(3)
C4a C5a C6a 112.6(5)
C4a C5a H51a 110(3)
C4a C5a H52a 107(3)
C6a C5a H51a 109(3)
C6a C5a H52a 107(3)
H51a C5a H52a 112(4)
C5a C6a C7a 129.0(4)
C5a C6a C10a 116.3(4)
C7a C6a C10a 114.7(5)
Si2a C7a C6a 127.5(4)
Si2a C7a C8a 125.4(4)
C6a C7a C8a 107.1(4)
O2a C8a C7a 127.1(5)
O2a C8a C9a 124.4(5)
C7a C8a C9a 108.5(5)
C8a C9a C10a 106.8(5)
C8a C9a H91a 109.3(18)
C8a C9a H92a 112(4)
C10a C9a H91a 116(3)
C10a C9a H92a 119(4)
H91a C9a H92a 93(5)
C6a C10a C9a 102.4(4)
C6a C10a C11a 111.4(5)
C6a C10a H10a 101(3)
C9a C10a C11a 117.2(6)
C9a C10a H10a 110(3)
C11a C10a H10a 113(3)
C10a C11a C12a 110.6(6)
C10a C11a H111a 110(3)
C10a C11a H112a 116(3)
C12a C11a H111a 109(3)
C12a C11a H112a 112(3)
H111a C11a H112a 97(4)
C4a C12a C11a 111.2(4)
C4a C12a C13a 110.7(5)
C4a C12a H12a 105(3)
C11a C12a C13a 115.2(5)
C11a C12a H12a 109(3)
C13a C12a H12a 105(3)
C1a C13a C12a 127.2(5)
C1a C13a H13a 120(3)
C12a C13a H13a 112(3)
Si1a C14a H141a 108.0(5)
Si1a C14a H142a 108.1(5)
Si1a C14a H143a 110.6(4)
H141a C14a H142a 109.3(5)
H141a C14a H143a 110.2(6)
H142a C14a H143a 110.6(6)
Si1a C15a H151a 107.3(5)
Si1a C15a H152a 108.2(4)
Si1a C15a H153a 108.4(5)
H151a C15a H152a 110.0(6)
H151a C15a H153a 110.7(5)
H152a C15a H153a 112.0(6)
Si1a C16a H161a 109.1(4)
Si1a C16a H162a 108.7(5)
Si1a C16a H163a 107.4(5)
H161a C16a H162a 110.8(6)
H161a C16a H163a 110.7(6)
H162a C16a H163a 110.1(5)
Si2a C17a H171a 109.5(4)
Si2a C17a H172a 108.5(4)
Si2a C17a H173a 108.9(5)
H171a C17a H172a 109.7(5)
H171a C17a H173a 110.9(5)
H172a C17a H173a 109.4(5)
Si2a C18a H181a 106.9(4)
Si2a C18a H182a 108.4(4)
Si2a C18a H183a 108.8(4)
H181a C18a H182a 111.0(5)
H181a C18a H183a 109.6(5)
H182a C18a H183a 111.9(5)
Si2a C19a H191a 109.6(4)
Si2a C19a H192a 109.0(5)
Si2a C19a H193a 108.7(4)
H191a C19a H192a 109.9(5)
H191a C19a H193a 110.2(6)
H192a C19a H193a 109.4(5)
C1b Si1b C14b 108.6(3)
C1b Si1b C15b 110.9(3)
C1b Si1b C16b 108.2(3)
C14b Si1b C15b 111.4(3)
C14b Si1b C16b 109.9(3)
C15b Si1b C16b 107.8(3)
C7b Si2b C17b 108.6(3)
C7b Si2b C18b 112.7(4)
C7b Si2b C19b 109.8(3)
C17b Si2b C18b 109.5(4)
C17b Si2b C19b 109.6(4)
C18b Si2b C19b 106.6(4)
Si1b C1b C2b 118.8(4)
Si1b C1b C13b 122.8(5)
C2b C1b C13b 118.4(5)
O1b C2b C1b 121.4(5)
O1b C2b C3b 119.6(6)
C1b C2b C3b 118.9(5)
C2b C3b C4b 109.7(5)
C2b C3b H31b 118.8(19)
C2b C3b H32b 103(3)
C4b C3b H31b 107(3)
C4b C3b H32b 115(3)
H31b C3b H32b 104(4)
C3b C4b C5b 112.9(5)
C3b C4b C12b 108.9(6)
C3b C4b H4b 112(3)
C5b C4b C12b 110.9(5)
C5b C4b H4b 108(3)
C12b C4b H4b 105(3)
C4b C5b C6b 111.8(5)
C4b C5b H51b 111(3)
C4b C5b H52b 113(3)
C6b C5b H51b 110(4)
C6b C5b H52b 107(3)
H51b C5b H52b 103(4)
C5b C6b C7b 131.5(6)
C5b C6b C10b 113.6(6)
C7b C6b C10b 114.9(6)
Si2b C7b C6b 135.3(5)
Si2b C7b C8b 117.7(5)
C6b C7b C8b 107.0(6)
O2b C8b C7b 128.0(7)
O2b C8b C9b 123.2(8)
C7b C8b C9b 108.7(7)
C8b C9b C10b 106.7(9)
C8b C9b H91b 105(3)
C8b C9b H92b 113(8)
C10b C9b H91b 117(3)
C10b C9b H92b 133(8)
H91b C9b H92b 76(7)
C6b C10b C9b 102.7(7)
C6b C10b C11b 111.3(5)
C6b C10b H10b 101(3)
C9b C10b C11b 117.9(7)
C9b C10b H10b 119(3)
C11b C10b H10b 104(3)
C10b C11b C12b 112.6(5)
C10b C11b H111b 103(3)
C10b C11b H112b 118(3)
C12b C11b H111b 117(3)
C12b C11b H112b 112(3)
H111b C11b H112b 93(4)
C4b C12b C11b 110.6(6)
C4b C12b C13b 110.7(5)
C4b C12b H12b 109(3)
C11b C12b C13b 113.1(5)
C11b C12b H12b 110(3)
C13b C12b H12b 102(3)
C1b C13b C12b 125.5(6)
C1b C13b H13b 115(2)
C12b C13b H13b 119(3)
Si1b C14b H141b 109.6(5)
Si1b C14b H142b 108.7(4)
Si1b C14b H143b 108.1(5)
H141b C14b H142b 110.0(6)
H141b C14b H143b 110.7(5)
H142b C14b H143b 109.8(5)
Si1b C15b H151b 108.6(4)
Si1b C15b H152b 108.6(5)
Si1b C15b H153b 110.7(5)
H151b C15b H152b 108.6(5)
H151b C15b H153b 110.3(6)
H152b C15b H153b 110.0(5)
Si1b C16b H161b 107.6(5)
Si1b C16b H162b 110.0(5)
Si1b C16b H163b 107.1(5)
H161b C16b H162b 111.1(5)
H161b C16b H163b 108.7(6)
H162b C16b H163b 112.1(6)
Si2b C17b H171b 109.1(5)
Si2b C17b H172b 107.7(6)
Si2b C17b H173b 106.3(5)
H171b C17b H172b 113.1(6)
H171b C17b H173b 111.3(7)
H172b C17b H173b 109.0(6)
Si2b C18b H181b 107.7(5)
Si2b C18b H182b 109.7(6)
Si2b C18b H183b 112.6(6)
H181b C18b H182b 109.9(8)
H181b C18b H183b 107.1(7)
H182b C18b H183b 109.8(6)
Si2b C19b H191b 110.7(6)
Si2b C19b H192b 107.6(6)
Si2b C19b H193b 109.2(5)
H191b C19b H192b 110.7(6)
H191b C19b H193b 111.3(7)
H192b C19b H193b 107.2(7)

loop_
_geom_bond_atom_site_label_1
_geom_bond_atom_site_label_2
_geom_bond_distance
Si1a C1a 1.873(6)
Si1a C14a 1.847(7)
Si1a C15a 1.837(7)
Si1a C16a 1.851(6)
Si2a C7a 1.885(4)
Si2a C17a 1.844(6)
Si2a C18a 1.849(6)
Si2a C19a 1.844(6)
O1a C2a 1.214(7)
O2a C8a 1.214(7)
C1a C2a 1.498(7)
C1a C13a 1.326(8)
C2a C3a 1.484(9)
C3a C4a 1.507(9)
C3a H31a .88(4)
C3a H32a .89(5)
C4a C5a 1.526(9)
C4a C12a 1.522(7)
C4a H4a .98(5)
C5a C6a 1.489(8)
C5a H51a .97(4)
C5a H52a .87(5)
C6a C7a 1.340(7)
C6a C10a 1.522(7)
C7a C8a 1.488(8)
C8a C9a 1.499(8)
C9a C10a 1.509(9)
C9a H91a 1.06(5)
C9a H92a .75(5)
C10a C11a 1.516(9)
C10a H10a .99(5)
C11a C12a 1.510(9)
C11a H111a .92(5)
C11a H112a .95(4)
C12a C13a 1.495(9)
C12a H12a .92(5)
C13a H13a .88(4)
C14a H141a 1.094(6)
C14a H142a 1.089(7)
C14a H143a 1.072(7)
C15a H151a 1.095(7)
C15a H152a 1.078(6)
C15a H153a 1.069(7)
C16a H161a 1.078(6)
C16a H162a 1.085(7)
C16a H163a 1.089(6)
C17a H171a 1.079(7)
C17a H172a 1.098(6)
C17a H173a 1.083(5)
C18a H181a 1.095(6)
C18a H182a 1.065(6)
C18a H183a 1.080(5)
C19a H191a 1.081(7)
C19a H192a 1.093(6)
C19a H193a 1.090(5)
Si1b C1b 1.878(5)
Si1b C14b 1.862(7)
Si1b C15b 1.829(7)
Si1b C16b 1.854(7)
Si2b C7b 1.862(6)
Si2b C17b 1.837(8)
Si2b C18b 1.815(8)
Si2b C19b 1.809(6)
O1b C2b 1.233(8)
O2b C8b 1.238(9)
C1b C2b 1.449(9)
C1b C13b 1.358(8)
C2b C3b 1.526(8)
C3b C4b 1.535(9)
C3b H31b 1.01(5)
C3b H32b .98(5)
C4b C5b 1.522(8)
C4b C12b 1.524(9)
C4b H4b 1.04(5)
C5b C6b 1.494(9)
C5b H51b .85(5)
C5b H52b .95(5)
C6b C7b 1.324(9)
C6b C10b 1.527(9)
C7b C8b 1.456(9)
C8b C9b 1.517(14)
C9b C10b 1.465(14)
C9b H91b 1.05(4)
C9b H92b .57(7)
C10b C11b 1.502(8)
C10b H10b 1.03(5)
C11b C12b 1.515(10)
C11b H111b .98(5)
C11b H112b .95(5)
C12b C13b 1.475(8)
C12b H12b .90(5)
C13b H13b 1.01(4)
C14b H141b 1.080(7)
C14b H142b 1.093(7)
C14b H143b 1.086(5)
C15b H151b 1.094(7)
C15b H152b 1.098(7)
C15b H153b 1.072(5)
C16b H161b 1.101(7)
C16b H162b 1.056(7)
C16b H163b 1.092(5)
C17b H171b 1.052(7)
C17b H172b 1.081(6)
C17b H173b 1.105(8)
C18b H181b 1.106(7)
C18b H182b 1.068(9)
C18b H183b 1.095(9)
C19b H191b 1.054(8)
C19b H192b 1.110(9)
C19b H193b 1.099(8)

loop_
_geom_torsion_atom_site_label_1
_geom_torsion_atom_site_label_2
_geom_torsion_atom_site_label_3
_geom_torsion_atom_site_label_4
_geom_torsion
C14a Si1a C1a C2a -65.3(5)
C14a Si1a C1a C13a 116.9(6)
C15a Si1a C1a C2a 57.6(5)
C15a Si1a C1a C13a -120.1(6)
C16a Si1a C1a C2a 177.1(4)
C16a Si1a C1a C13a -.6(6)
C1a Si1a C14a H141a 59.5(5)
C1a Si1a C14a H142a -58.6(5)
C1a Si1a C14a H143a -179.8(5)
C15a Si1a C14a H141a -63.0(5)
C15a Si1a C14a H142a 178.9(4)
C15a Si1a C14a H143a 57.7(6)
C16a Si1a C14a H141a 177.5(4)
C16a Si1a C14a H142a 59.4(5)
C16a Si1a C14a H143a -61.7(6)
C1a Si1a C15a H151a 59.4(5)
C1a Si1a C15a H152a -59.2(6)
C1a Si1a C15a H153a 179.0(4)
C14a Si1a C15a H151a -177.2(4)
C14a Si1a C15a H152a 64.1(6)
C14a Si1a C15a H153a -57.6(5)
C16a Si1a C15a H151a -59.2(5)
C16a Si1a C15a H152a -177.8(5)
C16a Si1a C15a H153a 60.4(5)
C1a Si1a C16a H161a 60.3(6)
C1a Si1a C16a H162a -60.6(5)
C1a Si1a C16a H163a -179.7(4)
C14a Si1a C16a H161a -59.9(6)
C14a Si1a C16a H162a 179.3(4)
C14a Si1a C16a H163a 60.1(5)
C15a Si1a C16a H161a -180.0(5)
C15a Si1a C16a H162a 59.1(5)
C15a Si1a C16a H163a -60.0(6)
C17a Si2a C7a C6a 76.8(6)
C17a Si2a C7a C8a -104.5(5)
C18a Si2a C7a C6a -43.4(6)
C18a Si2a C7a C8a 135.3(5)
C19a Si2a C7a C6a -162.7(6)
C19a Si2a C7a C8a 16.0(6)
C7a Si2a C17a H171a 59.5(5)
C7a Si2a C17a H172a -60.2(5)
C7a Si2a C17a H173a -179.1(4)
C18a Si2a C17a H171a -179.7(4)
C18a Si2a C17a H172a 60.6(4)
C18a Si2a C17a H173a -58.3(5)
C19a Si2a C17a H171a -60.5(4)
C19a Si2a C17a H172a 179.8(4)
C19a Si2a C17a H173a 60.9(5)
C7a Si2a C18a H181a 60.4(4)
C7a Si2a C18a H182a -59.3(4)
C7a Si2a C18a H183a 178.8(4)
C17a Si2a C18a H181a -59.7(4)
C17a Si2a C18a H182a -179.4(4)
C17a Si2a C18a H183a 58.7(5)
C19a Si2a C18a H181a -179.8(3)
C19a Si2a C18a H182a 60.5(4)
C19a Si2a C18a H183a -61.5(5)
C7a Si2a C19a H191a 59.9(5)
C7a Si2a C19a H192a -60.4(5)
C7a Si2a C19a H193a -179.5(4)
C17a Si2a C19a H191a 179.8(4)
C17a Si2a C19a H192a 59.5(4)
C17a Si2a C19a H193a -59.6(5)
C18a Si2a C19a H191a -60.5(5)
C18a Si2a C19a H192a 179.2(4)
C18a Si2a C19a H193a 60.1(5)
Si1a C1a C2a O1a 3.5(7)
Si1a C1a C2a C3a -175.0(4)
C13a C1a C2a O1a -178.6(6)
C13a C1a C2a C3a 2.9(8)
Si1a C1a C13a C12a 177.9(5)
Si1a C1a C13a H13a -5(4)
C2a C1a C13a C12a .2(9)
C2a C1a C13a H13a 178(4)
O1a C2a C3a C4a 150.4(6)
O1a C2a C3a H31a 23(4)
O1a C2a C3a H32a -89(3)
C1a C2a C3a C4a -31.1(7)
C1a C2a C3a H31a -159(3)
C1a C2a C3a H32a 89(3)
C2a C3a C4a C5a -179.8(5)
C2a C3a C4a C12a 53.9(7)
C2a C3a C4a H4a -62(3)
H31a C3a C4a C5a -52(4)
H31a C3a C4a C12a -179(4)
H31a C3a C4a H4a 66(4)
H32a C3a C4a C5a 62(3)
H32a C3a C4a C12a -64(3)
H32a C3a C4a H4a -180(4)
C3a C4a C5a C6a -172.0(5)
C3a C4a C5a H51a 67(3)
C3a C4a C5a H52a -55(3)
C12a C4a C5a C6a -47.4(6)
C12a C4a C5a H51a -168(3)
C12a C4a C5a H52a 70(3)
H4a C4a C5a C6a 65(3)
H4a C4a C5a H51a -56(4)
H4a C4a C5a H52a -178(4)
C3a C4a C12a C11a -177.8(6)
C3a C4a C12a C13a -48.4(7)
C3a C4a C12a H12a 64(3)
C5a C4a C12a C11a 55.4(7)
C5a C4a C12a C13a -175.2(5)
C5a C4a C12a H12a -62(3)
H4a C4a C12a C11a -57(3)
H4a C4a C12a C13a 73(3)
H4a C4a C12a H12a -175(4)
C4a C5a C6a C7a -134.8(6)
C4a C5a C6a C10a 44.5(7)
H51a C5a C6a C7a -13(3)
H51a C5a C6a C10a 166(3)
H52a C5a C6a C7a 108(3)
H52a C5a C6a C10a -73(3)
C5a C6a C7a Si2a -3.0(10)
C5a C6a C7a C8a 178.1(6)
C10a C6a C7a Si2a 177.7(5)
C10a C6a C7a C8a -1.2(7)
C5a C6a C10a C9a -174.4(6)
C5a C6a C10a C11a -48.3(7)
C5a C6a C10a H10a 72(3)
C7a C6a C10a C9a 5.0(7)
C7a C6a C10a C11a 131.1(6)
C7a C6a C10a H10a -109(3)
Si2a C7a C8a O2a -1.3(9)
Si2a C7a C8a C9a 177.8(5)
C6a C7a C8a O2a 177.6(7)
C6a C7a C8a C9a -3.3(7)
O2a C8a C9a C10a -174.5(6)
O2a C8a C9a H91a 59(3)
O2a C8a C9a H92a -42(5)
C7a C8a C9a C10a 6.3(7)
C7a C8a C9a H91a -120(3)
C7a C8a C9a H92a 139(5)
C8a C9a C10a C6a -6.5(7)
C8a C9a C10a C11a -128.8(6)
C8a C9a C10a H10a 100(3)
H91a C9a C10a C6a 116(3)
H91a C9a C10a C11a -7(3)
H91a C9a C10a H10a -138(3)
H92a C9a C10a C6a -135(5)
H92a C9a C10a C11a 103(5)
H92a C9a C10a H10a -29(5)
C6a C10a C11a C12a 54.2(6)
C6a C10a C11a H111a -67(3)
C6a C10a C11a H112a -176(3)
C9a C10a C11a C12a 171.7(5)
C9a C10a C11a H111a 50(3)
C9a C10a C11a H112a -59(3)
H10a C10a C11a C12a -58(3)
H10a C10a C11a H111a -180(4)
H10a C10a C11a H112a 71(4)
C10a C11a C12a C4a -58.9(7)
C10a C11a C12a C13a 174.2(5)
C10a C11a C12a H12a 57(3)
H111a C11a C12a C4a 63(3)
H111a C11a C12a C13a -64(3)
H111a C11a C12a H12a 179(4)
H112a C11a C12a C4a 170(3)
H112a C11a C12a C13a 43(4)
H112a C11a C12a H12a -75(4)
C4a C12a C13a C1a 23.8(9)
C4a C12a C13a H13a -154(3)
C11a C12a C13a C1a 151.0(6)
C11a C12a C13a H13a -27(3)
H12a C12a C13a C1a -89(3)
H12a C12a C13a H13a 93(4)
C14b Si1b C1b C2b -59.9(6)
C14b Si1b C1b C13b 118.4(6)
C15b Si1b C1b C2b 62.8(6)
C15b Si1b C1b C13b -118.9(6)
C16b Si1b C1b C2b -179.1(6)
C16b Si1b C1b C13b -.9(7)
C1b Si1b C14b H141b 59.9(5)
C1b Si1b C14b H142b -60.3(5)
C1b Si1b C14b H143b -179.4(4)
C15b Si1b C14b H141b -62.5(5)
C15b Si1b C14b H142b 177.3(4)
C15b Si1b C14b H143b 58.2(5)
C16b Si1b C14b H141b 178.1(4)
C16b Si1b C14b H142b 57.9(5)
C16b Si1b C14b H143b -61.2(5)
C1b Si1b C15b H151b 58.8(5)
C1b Si1b C15b H152b -59.0(5)
C1b Si1b C15b H153b -179.9(5)
C14b Si1b C15b H151b 179.9(4)
C14b Si1b C15b H152b 62.0(4)
C14b Si1b C15b H153b -58.8(6)
C16b Si1b C15b H151b -59.5(5)
C16b Si1b C15b H152b -177.3(4)
C16b Si1b C15b H153b 61.8(5)
C1b Si1b C16b H161b 61.7(5)
C1b Si1b C16b H162b -59.5(6)
C1b Si1b C16b H163b 178.4(5)
C14b Si1b C16b H161b -56.8(5)
C14b Si1b C16b H162b -178.0(4)
C14b Si1b C16b H163b 59.9(6)
C15b Si1b C16b H161b -178.4(4)
C15b Si1b C16b H162b 60.4(5)
C15b Si1b C16b H163b -61.7(6)
C17b Si2b C7b C6b 118.1(6)
C17b Si2b C7b C8b -62.0(5)
C18b Si2b C7b C6b -3.4(7)
C18b Si2b C7b C8b 176.5(5)
C19b Si2b C7b C6b -122.0(6)
C19b Si2b C7b C8b 57.9(6)
C7b Si2b C17b H171b 60.9(6)
C7b Si2b C17b H172b -62.3(6)
C7b Si2b C17b H173b -179.0(4)
C18b Si2b C17b H171b -175.7(5)
C18b Si2b C17b H172b 61.2(6)
C18b Si2b C17b H173b -55.6(6)
C19b Si2b C17b H171b -59.1(6)
C19b Si2b C17b H172b 177.7(5)
C19b Si2b C17b H173b 61.0(6)
C7b Si2b C18b H181b 60.9(7)
C7b Si2b C18b H182b -58.6(6)
C7b Si2b C18b H183b 178.8(4)
C17b Si2b C18b H181b -60.0(7)
C17b Si2b C18b H182b -179.5(5)
C17b Si2b C18b H183b 57.8(6)
C19b Si2b C18b H181b -178.5(6)
C19b Si2b C18b H182b 62.0(7)
C19b Si2b C18b H183b -60.6(6)
C7b Si2b C19b H191b 58.8(7)
C7b Si2b C19b H192b -62.2(6)
C7b Si2b C19b H193b -178.2(6)
C17b Si2b C19b H191b 178.0(6)
C17b Si2b C19b H192b 57.0(7)
C17b Si2b C19b H193b -59.1(7)
C18b Si2b C19b H191b -63.6(7)
C18b Si2b C19b H192b 175.4(6)
C18b Si2b C19b H193b 59.4(8)
Si1b C1b C2b O1b -3.2(10)
Si1b C1b C2b C3b -179.6(5)
C13b C1b C2b O1b 178.5(7)
C13b C1b C2b C3b 2.0(10)
Si1b C1b C13b C12b -173.9(6)
Si1b C1b C13b H13b -5(3)
C2b C1b C13b C12b 4.3(11)
C2b C1b C13b H13b 174(3)
O1b C2b C3b C4b 149.7(7)
O1b C2b C3b H31b 26(3)
O1b C2b C3b H32b -88(3)
C1b C2b C3b C4b -33.7(9)
C1b C2b C3b H31b -157(3)
C1b C2b C3b H32b 89(3)
C2b C3b C4b C5b -178.1(6)
C2b C3b C4b C12b 58.4(7)
C2b C3b C4b H4b -57(3)
H31b C3b C4b C5b -48(3)
H31b C3b C4b C12b -171(3)
H31b C3b C4b H4b 74(4)
H32b C3b C4b C5b 67(3)
H32b C3b C4b C12b -57(3)
H32b C3b C4b H4b -172(4)
C3b C4b C5b C6b -177.1(6)
C3b C4b C5b H51b 59(4)
C3b C4b C5b H52b -56(3)
C12b C4b C5b C6b -54.6(8)
C12b C4b C5b H51b -178(4)
C12b C4b C5b H52b 66(3)
H4b C4b C5b C6b 59(3)
H4b C4b C5b H51b -64(5)
H4b C4b C5b H52b -180(4)
C3b C4b C12b C11b -178.9(5)
C3b C4b C12b C13b -52.7(7)
C3b C4b C12b H12b 59(3)
C5b C4b C12b C11b 56.4(7)
C5b C4b C12b C13b -177.4(6)
C5b C4b C12b H12b -65(3)
H4b C4b C12b C11b -59(3)
H4b C4b C12b C13b 67(3)
H4b C4b C12b H12b 179(4)
C4b C5b C6b C7b -125.0(7)
C4b C5b C6b C10b 52.0(7)
H51b C5b C6b C7b 0(3)
H51b C5b C6b C10b 176(3)
H52b C5b C6b C7b 111(3)
H52b C5b C6b C10b -72(3)
C5b C6b C7b Si2b -2.2(9)
C5b C6b C7b C8b 177.9(6)
C10b C6b C7b Si2b -179.3(4)
C10b C6b C7b C8b .8(6)
C5b C6b C10b C9b -177.8(6)
C5b C6b C10b C11b -50.7(7)
C5b C6b C10b H10b 59(3)
C7b C6b C10b C9b -.2(7)
C7b C6b C10b C11b 126.9(6)
C7b C6b C10b H10b -123(3)
Si2b C7b C8b O2b -4.6(8)
Si2b C7b C8b C9b 178.9(5)
C6b C7b C8b O2b 175.4(6)
C6b C7b C8b C9b -1.1(7)
O2b C8b C9b C10b -175.7(6)
O2b C8b C9b H91b 60(3)
O2b C8b C9b H92b -21(8)
C7b C8b C9b C10b 1.0(8)
C7b C8b C9b H91b -123(3)
C7b C8b C9b H92b 156(8)
C8b C9b C10b C6b -.5(8)
C8b C9b C10b C11b -123.3(7)
C8b C9b C10b H10b 110(3)
H91b C9b C10b C6b 117(4)
H91b C9b C10b C11b -6(4)
H91b C9b C10b H10b -132(5)
H92b C9b C10b C6b -148(9)
H92b C9b C10b C11b 89(9)
H92b C9b C10b H10b -37(9)
C6b C10b C11b C12b 52.6(8)
C6b C10b C11b H111b -74(3)
C6b C10b C11b H112b -175(4)
C9b C10b C11b C12b 170.8(8)
C9b C10b C11b H111b 44(3)
C9b C10b C11b H112b -56(4)
H10b C10b C11b C12b -56(3)
H10b C10b C11b H111b 177(4)
H10b C10b C11b H112b 77(4)
C10b C11b C12b C4b -56.2(7)
C10b C11b C12b C13b 179.0(6)
C10b C11b C12b H12b 65(3)
H111b C11b C12b C4b 63(3)
H111b C11b C12b C13b -62(3)
H111b C11b C12b H12b -176(4)
H112b C11b C12b C4b 168(3)
H112b C11b C12b C13b 43(3)
H112b C11b C12b H12b -71(4)
C4b C12b C13b C1b 22.2(10)
C4b C12b C13b H13b -147(3)
C11b C12b C13b C1b 146.9(7)
C11b C12b C13b H13b -22(3)
H12b C12b C13b C1b -94(3)
H12b C12b C13b H13b 97(4)

loop_
_reflns_scale_group_code
_reflns_scale_meas_F
1 .085617
